data_1521680
loop_
_publ_author_name
'Oberti, R.'
'Caballero, J.M.'
'Ottolini, L.'
'Lopez-Andres, S.'
'Herreros, V.'

_publ_section_title
;
 Sodic - ferripedrizite, a new monoclinic amphibole bridging the magnesium
 - iron - manganese - lithium and the sodium calcium groups
;
_journal_name_full 'American Mineralogist'
_journal_page_first 578
_journal_page_last 585
_journal_volume 85
_journal_year 2000
_chemical_formula_sum 'Al0.21 Ca0.05 F0.84 Fe2.07 H1.16 Li2.19 Mg1.77 Na1.33 O23.16 Si8 Ti0.11'
_chemical_name_systematic
;
Na0.73 (Li1.35 Na0.6 Ca0.05) (Li0.84 Mg1.77 Fe2.07 Al0.21 Ti0.11) Si8 O22 ((O 
H)1.16 F0.84)
;
_space_group_IT_number 12
_symmetry_space_group_name_Hall '-C 2y'
_symmetry_space_group_name_H-M 'C 1 2/m 1'
_cell_angle_alpha 90
_cell_angle_beta 102.54
_cell_angle_gamma 90
_cell_formula_units_Z 2
_cell_length_a 9.536
_cell_length_b 17.797
_cell_length_c 5.278
_cell_volume 874.373
_citation_journal_id_ASTM AMMIAY
_cod_data_source_file Oberti_AMMIAY_2000_956.cif
_cod_data_source_block H1.16Al0.21Ca0.05F0.84Fe2.07Li2.19Mg1.77Na1.33O23.16Si8Ti0.11
_cod_original_cell_volume 874.3728
_cod_original_formula_sum
;
H1.16 Al0.21 Ca0.05 F0.84 Fe2.07 Li2.19 Mg1.77 Na1.33 O23.16 Si8 Ti0.11
;
_cod_database_code 1521680

loop_
_symmetry_equiv_pos_as_xyz
x,y,z
-x,y,-z
-x,-y,-z
x,-y,z
x+1/2,y+1/2,z
-x+1/2,y+1/2,-z
-x+1/2,-y+1/2,-z
x+1/2,-y+1/2,z

loop_
_atom_site_label
_atom_site_type_symbol
_atom_site_fract_x
_atom_site_fract_y
_atom_site_fract_z
_atom_site_occupancy
_atom_site_U_iso_or_equiv
Fe2 Fe+3 0 0.1795 0 0.815 0.0
O3 O-2 0.115 0 0.6973 0.58 0.0
O1 O-2 0.1114 0.0906 0.2083 1 0.0
Si2 Si+4 0.2952 0.1714 0.7897 1 0.0
Fe4 Fe+2 0 0 0 0.16 0.0
O2 O-2 0.1209 0.1725 0.7311 1 0.0
H1 H+1 0.1684 0 0.7115 0.58 0.0
Li1 Li+1 0 0 0 0.84 0.0
Fe1 Fe+2 0 0.0859 0.5 0.115 0.0
Si1 Si+4 0.2835 0.0863 0.2811 1 0.0
O5 O-2 0.3542 0.1292 0.0684 1 0.0
Mg1 Mg+2 0 0.0859 0.5 0.885 0.0
Na1 Na+1 0 0.2712 0.5 0.3 0.0
Al1 Al+3 0 0.1795 0 0.105 0.0
Ca1 Ca+2 0 0.2712 0.5 0.025 0.0
Na3 Na+1 0.066 0.5 0.134 0.346 0.0
Li2 Li+1 0 0.2452 0.5 0.675 0.0
O7 O-2 0.3404 0 0.2826 1 0.0
O6 O-2 0.3471 0.1198 0.5683 1 0.0
Fe3 Fe+2 0 0.1795 0 0.025 0.0
F1 F-1 0.115 0 0.6973 0.42 0.0
Ti1 Ti+4 0 0.1795 0 0.055 0.0
O4 O-2 0.3726 0.2508 0.7862 1 0.0
Na2 Na+1 0 0.5 0 0.039 0.0
